data_7039655
loop_
_publ_author_name
'Yadav, Sangeeta'
'Manjare, Sudesh T.'
'Singh, Harkesh B.'
'Butcher, Ray J.'

_publ_section_title
;
 Transition metal mediated formation of dicationic diselenides stabilised
 by N-heterocyclic carbenes: designed synthesis.
;
_journal_issue 30
_journal_name_full 'Dalton transactions (Cambridge, England : 2003)'
_journal_page_first 12015
_journal_page_last 12027
_journal_paper_doi 10.1039/c6dt01425a
_journal_volume 45
_journal_year 2016
_chemical_formula_moiety 'C30 H44 Cl6 Hg2 N4 Se2'
_chemical_formula_sum 'C30 H44 Cl6 Hg2 N4 Se2'
_chemical_formula_weight 1232.49
_space_group_crystal_system triclinic
_space_group_IT_number 2
_space_group_name_Hall '-P 1'
_space_group_name_H-M_alt 'P -1'
_symmetry_space_group_name_Hall '-P 1'
_symmetry_space_group_name_H-M 'P -1'
_atom_sites_solution_hydrogens geom
_atom_sites_solution_primary direct
_atom_sites_solution_secondary difmap
_audit_creation_method SHELXL-2014/7
_audit_update_record
;
2016-06-18 deposited with the CCDC.
2016-06-23 downloaded from the CCDC.
;
_cell_angle_alpha 79.2510(10)
_cell_angle_beta 85.344(12)
_cell_angle_gamma 77.571(10)
_cell_formula_units_Z 2
_cell_length_a 10.206(3)
_cell_length_b 10.945(3)
_cell_length_c 18.071(5)
_cell_measurement_reflns_used 7532
_cell_measurement_temperature 150(2)
_cell_measurement_theta_max 29.1
_cell_measurement_theta_min 3.0
_cell_volume 1934.9(9)
_computing_cell_refinement 'CrystalClear-SM Expert 2.1 b28'
_computing_data_collection 'CrystalClear-SM Expert 2.1 b28 (Rigaku, 2013)'
_computing_data_reduction 'CrystalClear-SM Expert 2.1 b28'
_computing_molecular_graphics 'CrystalStructure 4.0'
_computing_publication_material 'CrystalStructure 4.0 (Rigaku, 2010)'
_computing_structure_refinement 'SHELXL-2014/7 (Sheldrick, 2014)'
_computing_structure_solution 'SHELXS97 (Sheldrick, 2008)'
_diffrn_ambient_temperature 150(2)
_diffrn_measured_fraction_theta_full 0.963
_diffrn_measured_fraction_theta_max 0.972
_diffrn_measurement_device_type 'Rigaku Saturn724'
_diffrn_measurement_method \w
_diffrn_radiation_type MoK\a
_diffrn_radiation_wavelength 0.71073
_diffrn_reflns_av_R_equivalents 0.1141
_diffrn_reflns_av_unetI/netI 0.0761
_diffrn_reflns_Laue_measured_fraction_full 0.963
_diffrn_reflns_Laue_measured_fraction_max 0.972
_diffrn_reflns_limit_h_max 13
_diffrn_reflns_limit_h_min -13
_diffrn_reflns_limit_k_max 14
_diffrn_reflns_limit_k_min -14
_diffrn_reflns_limit_l_max 24
_diffrn_reflns_limit_l_min -24
_diffrn_reflns_number 35283
_diffrn_reflns_point_group_measured_fraction_full 0.963
_diffrn_reflns_point_group_measured_fraction_max 0.972
_diffrn_reflns_theta_full 25.500
_diffrn_reflns_theta_max 29.134
_diffrn_reflns_theta_min 3.010
_exptl_absorpt_coefficient_mu 10.247
_exptl_absorpt_correction_T_max 0.372
_exptl_absorpt_correction_T_min 0.178
_exptl_absorpt_correction_type numerical
_exptl_absorpt_process_details 'NUMABS (Rigaku, 1999)'
_exptl_crystal_colour yellow
_exptl_crystal_density_diffrn 2.115
_exptl_crystal_density_method 'not measured'
_exptl_crystal_description Triclinic
_exptl_crystal_F_000 1164
_exptl_crystal_size_max 0.38
_exptl_crystal_size_mid 0.22
_exptl_crystal_size_min 0.19
_refine_diff_density_max 4.085
_refine_diff_density_min -6.850
_refine_diff_density_rms 0.387
_refine_ls_extinction_method none
_refine_ls_goodness_of_fit_ref 1.045
_refine_ls_hydrogen_treatment constr
_refine_ls_matrix_type full
_refine_ls_number_parameters 401
_refine_ls_number_reflns 10106
_refine_ls_number_restraints 0
_refine_ls_restrained_S_all 1.045
_refine_ls_R_factor_all 0.0797
_refine_ls_R_factor_gt 0.0710
_refine_ls_shift/su_max 0.001
_refine_ls_shift/su_mean 0.000
_refine_ls_structure_factor_coef Fsqd
_refine_ls_weighting_details 'w=1/[\s^2^(Fo^2^)+(0.1113P)^2^] where P=(Fo^2^+2Fc^2^)/3'
_refine_ls_weighting_scheme calc
_refine_ls_wR_factor_gt 0.1709
_refine_ls_wR_factor_ref 0.1811
_reflns_Friedel_coverage 0.000
_reflns_number_gt 8259
_reflns_number_total 10106
_reflns_threshold_expression 'I > 2\s(I)'
_cod_data_source_file c6dt01425a2.cif
_cod_data_source_block 23
_cod_depositor_comments
;
The following automatic conversions were performed:

'_exptl_absorpt_correction_type' value 'Numerical' changed to
'numerical' according to
/usr/data/users/saulius/crontab/automatic-downloads/rss-feeds/RSC/lib/dictionaries/cif_core.dic
dictionary named 'cif_core.dic' version 2.4.2 from 2011-04-26.

Automatic conversion script
Id: cif_fix_values 4268 2015-11-12 08:31:59Z antanas 

 Adding full bibliography for 7039650--7039655.cif.
;
_cod_database_code 7039655
_shelx_shelxl_version_number 2014/7
_shelx_space_group_comment
;
The symmetry employed for this shelxl refinement is uniquely defined
by the following loop, which should always be used as a source of
symmetry information in preference to the above space-group names.
They are only intended as comments.
;

loop_
_space_group_symop_operation_xyz
'x, y, z'
'-x, -y, -z'

loop_
_atom_site_label
_atom_site_type_symbol
_atom_site_fract_x
_atom_site_fract_y
_atom_site_fract_z
_atom_site_U_iso_or_equiv
_atom_site_adp_type
_atom_site_occupancy
_atom_site_site_symmetry_order
_atom_site_calc_flag
_atom_site_refinement_flags_posn
_atom_site_refinement_flags_adp
Hg1 Hg 0.61714(3) 0.10885(3) 0.00930(2) 0.02893(11) Uani 1 1 d . .
Hg2 Hg 0.46980(3) 0.36685(3) 0.45173(2) 0.02985(11) Uani 1 1 d . .
Se1 Se 1.36987(7) 0.33252(6) 0.74945(4) 0.02018(16) Uani 1 1 d . .
Se2 Se 1.27622(7) 0.26397(6) 0.86988(4) 0.02153(16) Uani 1 1 d . .
Cl1 Cl 0.4877(2) 0.61291(17) 0.40646(10) 0.0290(4) Uani 1 1 d . .
Cl2 Cl 0.67671(18) 0.26389(18) 0.40242(11) 0.0299(4) Uani 1 1 d . .
Cl3 Cl 0.24049(19) 0.3613(2) 0.45976(12) 0.0366(4) Uani 1 1 d . .
Cl4 Cl 0.8341(2) 0.02686(19) 0.06057(14) 0.0399(5) Uani 1 1 d . .
Cl5 Cl 0.45186(17) -0.00779(16) 0.09844(9) 0.0237(3) Uani 1 1 d . .
Cl6 Cl 0.55943(18) 0.33647(16) -0.02636(11) 0.0281(4) Uani 1 1 d . .
N1 N 1.1594(6) 0.5267(5) 0.8834(3) 0.0196(11) Uani 1 1 d . .
N1A N 1.2538(6) 0.1535(5) 0.6907(3) 0.0201(11) Uani 1 1 d . .
N2 N 1.0100(6) 0.4056(5) 0.8960(3) 0.0210(12) Uani 1 1 d . .
N2A N 1.1503(6) 0.3527(5) 0.6533(3) 0.0196(11) Uani 1 1 d . .
C1 C 1.1400(6) 0.4089(6) 0.8822(4) 0.0163(11) Uani 1 1 d . .
C1A C 1.2515(6) 0.2766(6) 0.6930(4) 0.0175(12) Uani 1 1 d . .
C2 C 1.0349(6) 0.6016(6) 0.8998(4) 0.0171(12) Uani 1 1 d . .
C2A C 1.1478(7) 0.1501(7) 0.6474(4) 0.0233(14) Uani 1 1 d . .
C3 C 1.0011(7) 0.7286(6) 0.9089(4) 0.0232(14) Uani 1 1 d . .
H3A H 1.0664 0.7802 0.9035 0.028 Uiso 1 1 calc R U
C3A C 1.1061(8) 0.0493(8) 0.6248(5) 0.0314(18) Uani 1 1 d . .
H3AA H 1.1521 -0.0363 0.6384 0.038 Uiso 1 1 calc R U
C4 C 0.8680(7) 0.7749(7) 0.9262(4) 0.0236(14) Uani 1 1 d . .
H4A H 0.8401 0.8605 0.9335 0.028 Uiso 1 1 calc R U
C4A C 0.9945(8) 0.0817(9) 0.5816(4) 0.0335(19) Uani 1 1 d . .
H4AA H 0.9616 0.0159 0.5662 0.040 Uiso 1 1 calc R U
C5A C 0.9288(8) 0.2061(8) 0.5598(4) 0.0315(17) Uani 1 1 d . .
H5AA H 0.8526 0.2229 0.5298 0.038 Uiso 1 1 calc R U
C5 C 0.7714(7) 0.6967(7) 0.9332(4) 0.0267(15) Uani 1 1 d . .
H5A H 0.6803 0.7324 0.9446 0.032 Uiso 1 1 calc R U
C6 C 0.8046(7) 0.5719(7) 0.9241(4) 0.0215(13) Uani 1 1 d . .
H6A H 0.7392 0.5205 0.9289 0.026 Uiso 1 1 calc R U
C6A C 0.9704(7) 0.3076(8) 0.5804(4) 0.0282(15) Uani 1 1 d . .
H6AA H 0.9253 0.3931 0.5652 0.034 Uiso 1 1 calc R U
C7 C 0.9410(6) 0.5245(6) 0.9073(4) 0.0179(12) Uani 1 1 d . .
C7A C 1.0809(7) 0.2764(7) 0.6243(4) 0.0220(13) Uani 1 1 d . .
C8 C 1.2885(7) 0.5694(6) 0.8765(4) 0.0199(13) Uani 1 1 d . .
H8A H 1.3630 0.4941 0.8804 0.024 Uiso 1 1 calc R U
H8B H 1.2935 0.6135 0.9189 0.024 Uiso 1 1 calc R U
C8A C 1.3503(7) 0.0410(7) 0.7263(4) 0.0261(14) Uani 1 1 d . .
H8AA H 1.3174 -0.0365 0.7230 0.031 Uiso 1 1 calc R U
H8AB H 1.3540 0.0449 0.7803 0.031 Uiso 1 1 calc R U
C9 C 1.3064(7) 0.6569(7) 0.8036(4) 0.0236(14) Uani 1 1 d . .
H9A H 1.2404 0.7379 0.8029 0.028 Uiso 1 1 calc R U
H9B H 1.2887 0.6180 0.7612 0.028 Uiso 1 1 calc R U
C9A C 1.4912(7) 0.0306(7) 0.6903(4) 0.0266(15) Uani 1 1 d . .
H9AA H 1.5268 0.1049 0.6972 0.032 Uiso 1 1 calc R U
H9AB H 1.5498 -0.0466 0.7169 0.032 Uiso 1 1 calc R U
C10A C 1.4983(8) 0.0243(8) 0.6070(5) 0.0334(17) Uani 1 1 d . .
H10A H 1.4416 0.1020 0.5797 0.040 Uiso 1 1 calc R U
H10B H 1.4627 -0.0497 0.5995 0.040 Uiso 1 1 calc R U
C10 C 1.4491(8) 0.6841(8) 0.7930(5) 0.0337(18) Uani 1 1 d . .
H10C H 1.4514 0.7540 0.7496 0.040 Uiso 1 1 calc R U
H10D H 1.4699 0.7137 0.8384 0.040 Uiso 1 1 calc R U
C11A C 1.6426(9) 0.0123(9) 0.5746(5) 0.0392(19) Uani 1 1 d . .
H11A H 1.6451 0.0035 0.5215 0.059 Uiso 1 1 calc R U
H11B H 1.6996 -0.0628 0.6029 0.059 Uiso 1 1 calc R U
H11C H 1.6756 0.0884 0.5787 0.059 Uiso 1 1 calc R U
C11 C 1.5575(8) 0.5706(9) 0.7795(5) 0.039(2) Uani 1 1 d . .
H11D H 1.6455 0.5942 0.7750 0.058 Uiso 1 1 calc R U
H11E H 1.5411 0.5438 0.7329 0.058 Uiso 1 1 calc R U
H11F H 1.5559 0.5006 0.8220 0.058 Uiso 1 1 calc R U
C12A C 1.1221(7) 0.4936(6) 0.6376(4) 0.0224(13) Uani 1 1 d . .
H12A H 1.0985 0.5234 0.5843 0.027 Uiso 1 1 calc R U
H12B H 1.2045 0.5233 0.6449 0.027 Uiso 1 1 calc R U
C12 C 0.9479(7) 0.2944(6) 0.8991(4) 0.0205(13) Uani 1 1 d . .
H12C H 0.8688 0.3014 0.9347 0.025 Uiso 1 1 calc R U
H12D H 1.0131 0.2164 0.9190 0.025 Uiso 1 1 calc R U
C13A C 1.0094(7) 0.5519(6) 0.6876(4) 0.0218(13) Uani 1 1 d . .
H13A H 1.0319 0.5220 0.7411 0.026 Uiso 1 1 calc R U
H13B H 0.9260 0.5244 0.6797 0.026 Uiso 1 1 calc R U
C13 C 0.9043(8) 0.2816(7) 0.8232(4) 0.0269(15) Uani 1 1 d . .
H13C H 0.8431 0.3612 0.8015 0.032 Uiso 1 1 calc R U
H13D H 0.9840 0.2682 0.7883 0.032 Uiso 1 1 calc R U
C14A C 0.9862(7) 0.6973(7) 0.6698(5) 0.0266(15) Uani 1 1 d . .
H14A H 1.0676 0.7245 0.6815 0.032 Uiso 1 1 calc R U
H14B H 0.9718 0.7261 0.6153 0.032 Uiso 1 1 calc R U
C14 C 0.8334(9) 0.1714(9) 0.8305(5) 0.036(2) Uani 1 1 d . .
H14C H 0.8940 0.0930 0.8542 0.044 Uiso 1 1 calc R U
H14D H 0.7528 0.1867 0.8645 0.044 Uiso 1 1 calc R U
C15A C 0.8653(8) 0.7605(8) 0.7149(5) 0.0333(17) Uani 1 1 d . .
H15A H 0.8558 0.8530 0.7028 0.050 Uiso 1 1 calc R U
H15B H 0.8789 0.7319 0.7689 0.050 Uiso 1 1 calc R U
H15C H 0.7838 0.7371 0.7017 0.050 Uiso 1 1 calc R U
C15 C 0.7912(10) 0.1506(11) 0.7566(6) 0.051(3) Uani 1 1 d . .
H15D H 0.7476 0.0773 0.7655 0.077 Uiso 1 1 calc R U
H15E H 0.8705 0.1345 0.7226 0.077 Uiso 1 1 calc R U
H15F H 0.7281 0.2264 0.7337 0.077 Uiso 1 1 calc R U

loop_
_atom_site_aniso_label
_atom_site_aniso_U_11
_atom_site_aniso_U_22
_atom_site_aniso_U_33
_atom_site_aniso_U_23
_atom_site_aniso_U_13
_atom_site_aniso_U_12
Hg1 0.02253(17) 0.01871(16) 0.0472(2) -0.00731(13) -0.00331(13) -0.00583(12)
Hg2 0.02128(17) 0.03466(19) 0.03352(19) -0.00856(14) 0.00373(13) -0.00507(13)
Se1 0.0178(3) 0.0194(3) 0.0275(3) -0.0114(3) 0.0013(3) -0.0076(3)
Se2 0.0199(3) 0.0168(3) 0.0274(4) -0.0068(3) 0.0011(3) -0.0010(3)
Cl1 0.0372(10) 0.0255(9) 0.0253(8) -0.0069(7) -0.0009(7) -0.0067(7)
Cl2 0.0259(9) 0.0258(9) 0.0390(10) -0.0117(7) 0.0059(7) -0.0049(7)
Cl3 0.0217(8) 0.0468(12) 0.0456(11) -0.0157(9) 0.0003(8) -0.0103(8)
Cl4 0.0255(9) 0.0231(9) 0.0741(15) -0.0052(9) -0.0151(9) -0.0094(7)
Cl5 0.0228(8) 0.0222(8) 0.0283(8) -0.0097(6) 0.0044(6) -0.0072(6)
Cl6 0.0273(9) 0.0152(7) 0.0442(10) -0.0055(7) -0.0089(7) -0.0065(6)
N1 0.017(3) 0.016(3) 0.029(3) -0.009(2) -0.002(2) -0.005(2)
N1A 0.019(3) 0.016(3) 0.029(3) -0.009(2) 0.001(2) -0.007(2)
N2 0.023(3) 0.015(3) 0.028(3) -0.011(2) 0.002(2) -0.008(2)
N2A 0.016(3) 0.017(3) 0.028(3) -0.010(2) -0.001(2) -0.004(2)
C1 0.014(3) 0.012(3) 0.024(3) -0.005(2) -0.004(2) -0.002(2)
C1A 0.018(3) 0.017(3) 0.020(3) -0.006(2) 0.004(2) -0.008(2)
C2 0.018(3) 0.012(3) 0.023(3) -0.005(2) 0.000(2) -0.006(2)
C2A 0.019(3) 0.028(4) 0.028(3) -0.016(3) 0.004(3) -0.007(3)
C3 0.029(4) 0.016(3) 0.029(3) -0.011(3) -0.001(3) -0.008(3)
C3A 0.026(4) 0.033(4) 0.044(4) -0.025(4) 0.008(3) -0.013(3)
C4 0.025(3) 0.016(3) 0.028(3) -0.008(3) 0.002(3) 0.001(3)
C4A 0.032(4) 0.051(5) 0.029(4) -0.021(4) 0.005(3) -0.025(4)
C5A 0.027(4) 0.048(5) 0.025(4) -0.009(3) -0.004(3) -0.016(4)
C5 0.016(3) 0.032(4) 0.033(4) -0.014(3) 0.008(3) -0.002(3)
C6 0.019(3) 0.026(3) 0.021(3) -0.007(3) 0.002(2) -0.006(3)
C6A 0.020(3) 0.033(4) 0.032(4) -0.011(3) 0.000(3) -0.004(3)
C7 0.015(3) 0.018(3) 0.024(3) -0.010(2) 0.001(2) -0.007(2)
C7A 0.022(3) 0.021(3) 0.027(3) -0.010(3) 0.000(3) -0.008(3)
C8 0.017(3) 0.018(3) 0.029(3) -0.008(3) -0.006(3) -0.007(2)
C8A 0.024(3) 0.018(3) 0.037(4) -0.007(3) -0.005(3) -0.003(3)
C9 0.017(3) 0.024(3) 0.030(3) -0.005(3) 0.001(3) -0.006(3)
C9A 0.017(3) 0.023(3) 0.042(4) -0.014(3) -0.001(3) -0.003(3)
C10A 0.036(4) 0.028(4) 0.039(4) -0.012(3) -0.007(3) -0.004(3)
C10 0.037(4) 0.033(4) 0.039(4) -0.011(3) 0.003(3) -0.023(4)
C11A 0.031(4) 0.044(5) 0.040(5) -0.007(4) -0.006(4) 0.000(4)
C11 0.023(4) 0.050(5) 0.045(5) -0.006(4) 0.003(3) -0.017(4)
C12A 0.022(3) 0.014(3) 0.031(3) -0.005(3) 0.003(3) -0.005(3)
C12 0.019(3) 0.015(3) 0.032(3) -0.008(3) -0.001(3) -0.008(2)
C13A 0.018(3) 0.019(3) 0.030(3) -0.008(3) -0.003(3) -0.003(3)
C13 0.030(4) 0.028(4) 0.030(4) -0.013(3) 0.003(3) -0.017(3)
C14A 0.024(3) 0.018(3) 0.039(4) -0.010(3) -0.004(3) 0.000(3)
C14 0.039(5) 0.040(5) 0.041(4) -0.015(4) 0.007(4) -0.025(4)
C15A 0.031(4) 0.029(4) 0.036(4) -0.011(3) -0.004(3) 0.008(3)
C15 0.053(6) 0.069(7) 0.054(6) -0.034(5) 0.013(5) -0.047(6)

loop_
_atom_type_symbol
_atom_type_description
_atom_type_scat_dispersion_real
_atom_type_scat_dispersion_imag
_atom_type_scat_source
C C 0.0033 0.0016 'International Tables Vol C Tables 4.2.6.8 and 6.1.1.4'
H H 0.0000 0.0000 'International Tables Vol C Tables 4.2.6.8 and 6.1.1.4'
N N 0.0061 0.0033 'International Tables Vol C Tables 4.2.6.8 and 6.1.1.4'
Cl Cl 0.1484 0.1585 'International Tables Vol C Tables 4.2.6.8 and 6.1.1.4'
Se Se -0.0929 2.2259 'International Tables Vol C Tables 4.2.6.8 and 6.1.1.4'
Hg Hg -2.3894 9.2266 'International Tables Vol C Tables 4.2.6.8 and 6.1.1.4'

loop_
_geom_angle_atom_site_label_1
_geom_angle_atom_site_label_2
_geom_angle_atom_site_label_3
_geom_angle
_geom_angle_site_symmetry_1
_geom_angle_site_symmetry_3
Cl4 Hg1 Cl6 115.22(6) . .
Cl4 Hg1 Cl5 105.88(7) . .
Cl6 Hg1 Cl5 119.13(6) . .
Cl4 Hg1 Cl5 118.86(7) . 2_655
Cl6 Hg1 Cl5 108.14(6) . 2_655
Cl5 Hg1 Cl5 86.95(6) . 2_655
Cl3 Hg2 Cl2 140.80(7) . .
Cl3 Hg2 Cl1 101.69(7) . 2_666
Cl2 Hg2 Cl1 106.36(7) . 2_666
Cl3 Hg2 Cl1 106.73(7) . .
Cl2 Hg2 Cl1 100.56(6) . .
Cl1 Hg2 Cl1 89.19(6) 2_666 .
C1A Se1 Se2 96.70(19) . .
C1 Se2 Se1 101.2(2) . .
Hg2 Cl1 Hg2 90.81(6) 2_666 .
Hg1 Cl5 Hg1 93.06(6) . 2_655
C1 N1 C2 107.6(5) . .
C1 N1 C8 127.6(6) . .
C2 N1 C8 124.6(5) . .
C1A N1A C2A 107.6(6) . .
C1A N1A C8A 127.3(5) . .
C2A N1A C8A 125.1(6) . .
C1 N2 C7 108.8(5) . .
C1 N2 C12 126.5(6) . .
C7 N2 C12 124.7(6) . .
C1A N2A C7A 108.3(6) . .
C1A N2A C12A 126.3(5) . .
C7A N2A C12A 125.2(6) . .
N2 C1 N1 109.8(5) . .
N2 C1 Se2 123.9(4) . .
N1 C1 Se2 126.1(5) . .
N2A C1A N1A 110.5(5) . .
N2A C1A Se1 125.1(5) . .
N1A C1A Se1 124.3(5) . .
C7 C2 C3 122.8(6) . .
C7 C2 N1 106.9(5) . .
C3 C2 N1 130.3(6) . .
N1A C2A C3A 132.0(7) . .
N1A C2A C7A 107.2(6) . .
C3A C2A C7A 120.8(7) . .
C4 C3 C2 116.2(6) . .
C4 C3 H3A 121.9 . .
C2 C3 H3A 121.9 . .
C4A C3A C2A 116.1(8) . .
C4A C3A H3AA 122.0 . .
C2A C3A H3AA 122.0 . .
C3 C4 C5 121.1(6) . .
C3 C4 H4A 119.4 . .
C5 C4 H4A 119.4 . .
C3A C4A C5A 122.5(7) . .
C3A C4A H4AA 118.7 . .
C5A C4A H4AA 118.7 . .
C4A C5A C6A 122.2(7) . .
C4A C5A H5AA 118.9 . .
C6A C5A H5AA 118.9 . .
C6 C5 C4 122.6(6) . .
C6 C5 H5A 118.7 . .
C4 C5 H5A 118.7 . .
C5 C6 C7 116.1(6) . .
C5 C6 H6A 122.0 . .
C7 C6 H6A 122.0 . .
C7A C6A C5A 115.9(8) . .
C7A C6A H6AA 122.1 . .
C5A C6A H6AA 122.1 . .
N2 C7 C2 106.9(5) . .
N2 C7 C6 132.0(6) . .
C2 C7 C6 121.1(6) . .
C6A C7A N2A 131.1(7) . .
C6A C7A C2A 122.5(6) . .
N2A C7A C2A 106.4(6) . .
N1 C8 C9 112.9(6) . .
N1 C8 H8A 109.0 . .
C9 C8 H8A 109.0 . .
N1 C8 H8B 109.0 . .
C9 C8 H8B 109.0 . .
H8A C8 H8B 107.8 . .
N1A C8A C9A 113.4(6) . .
N1A C8A H8AA 108.9 . .
C9A C8A H8AA 108.9 . .
N1A C8A H8AB 108.9 . .
C9A C8A H8AB 108.9 . .
H8AA C8A H8AB 107.7 . .
C8 C9 C10 111.6(6) . .
C8 C9 H9A 109.3 . .
C10 C9 H9A 109.3 . .
C8 C9 H9B 109.3 . .
C10 C9 H9B 109.3 . .
H9A C9 H9B 108.0 . .
C10A C9A C8A 113.8(6) . .
C10A C9A H9AA 108.8 . .
C8A C9A H9AA 108.8 . .
C10A C9A H9AB 108.8 . .
C8A C9A H9AB 108.8 . .
H9AA C9A H9AB 107.7 . .
C9A C10A C11A 111.1(6) . .
C9A C10A H10A 109.4 . .
C11A C10A H10A 109.4 . .
C9A C10A H10B 109.4 . .
C11A C10A H10B 109.4 . .
H10A C10A H10B 108.0 . .
C11 C10 C9 114.1(6) . .
C11 C10 H10C 108.7 . .
C9 C10 H10C 108.7 . .
C11 C10 H10D 108.7 . .
C9 C10 H10D 108.7 . .
H10C C10 H10D 107.6 . .
C10A C11A H11A 109.5 . .
C10A C11A H11B 109.5 . .
H11A C11A H11B 109.5 . .
C10A C11A H11C 109.5 . .
H11A C11A H11C 109.5 . .
H11B C11A H11C 109.5 . .
C10 C11 H11D 109.5 . .
C10 C11 H11E 109.5 . .
H11D C11 H11E 109.5 . .
C10 C11 H11F 109.5 . .
H11D C11 H11F 109.5 . .
H11E C11 H11F 109.5 . .
N2A C12A C13A 112.8(5) . .
N2A C12A H12A 109.0 . .
C13A C12A H12A 109.0 . .
N2A C12A H12B 109.0 . .
C13A C12A H12B 109.0 . .
H12A C12A H12B 107.8 . .
N2 C12 C13 113.4(6) . .
N2 C12 H12C 108.9 . .
C13 C12 H12C 108.9 . .
N2 C12 H12D 108.9 . .
C13 C12 H12D 108.9 . .
H12C C12 H12D 107.7 . .
C12A C13A C14A 110.6(6) . .
C12A C13A H13A 109.5 . .
C14A C13A H13A 109.5 . .
C12A C13A H13B 109.5 . .
C14A C13A H13B 109.5 . .
H13A C13A H13B 108.1 . .
C14 C13 C12 111.1(6) . .
C14 C13 H13C 109.4 . .
C12 C13 H13C 109.4 . .
C14 C13 H13D 109.4 . .
C12 C13 H13D 109.4 . .
H13C C13 H13D 108.0 . .
C15A C14A C13A 112.3(6) . .
C15A C14A H14A 109.1 . .
C13A C14A H14A 109.1 . .
C15A C14A H14B 109.1 . .
C13A C14A H14B 109.1 . .
H14A C14A H14B 107.9 . .
C15 C14 C13 113.9(7) . .
C15 C14 H14C 108.8 . .
C13 C14 H14C 108.8 . .
C15 C14 H14D 108.8 . .
C13 C14 H14D 108.8 . .
H14C C14 H14D 107.7 . .
C14A C15A H15A 109.5 . .
C14A C15A H15B 109.5 . .
H15A C15A H15B 109.5 . .
C14A C15A H15C 109.5 . .
H15A C15A H15C 109.5 . .
H15B C15A H15C 109.5 . .
C14 C15 H15D 109.5 . .
C14 C15 H15E 109.5 . .
H15D C15 H15E 109.5 . .
C14 C15 H15F 109.5 . .
H15D C15 H15F 109.5 . .
H15E C15 H15F 109.5 . .

loop_
_geom_bond_atom_site_label_1
_geom_bond_atom_site_label_2
_geom_bond_distance
_geom_bond_site_symmetry_2
Hg1 Cl4 2.395(2) .
Hg1 Cl6 2.4083(18) .
Hg1 Cl5 2.6056(17) .
Hg1 Cl5 2.6213(16) 2_655
Hg2 Cl3 2.346(2) .
Hg2 Cl2 2.3596(19) .
Hg2 Cl1 2.6904(19) 2_666
Hg2 Cl1 2.706(2) .
Se1 C1A 1.904(6) .
Se1 Se2 2.3611(11) .
Se2 C1 1.906(6) .
Cl1 Hg2 2.6905(19) 2_666
Cl5 Hg1 2.6213(16) 2_655
N1 C1 1.351(8) .
N1 C2 1.398(8) .
N1 C8 1.478(8) .
N1A C1A 1.351(8) .
N1A C2A 1.396(9) .
N1A C8A 1.478(9) .
N2 C1 1.336(8) .
N2 C7 1.383(8) .
N2 C12 1.478(8) .
N2A C1A 1.342(9) .
N2A C7A 1.398(8) .
N2A C12A 1.484(9) .
C2 C7 1.390(8) .
C2 C3 1.396(8) .
C2A C3A 1.401(9) .
C2A C7A 1.407(10) .
C3 C4 1.377(10) .
C3 H3A 0.9500 .
C3A C4A 1.378(12) .
C3A H3AA 0.9500 .
C4 C5 1.421(10) .
C4 H4A 0.9500 .
C4A C5A 1.382(13) .
C4A H4AA 0.9500 .
C5A C6A 1.391(10) .
C5A H5AA 0.9500 .
C5 C6 1.373(10) .
C5 H5A 0.9500 .
C6 C7 1.407(9) .
C6 H6A 0.9500 .
C6A C7A 1.376(10) .
C6A H6AA 0.9500 .
C8 C9 1.500(10) .
C8 H8A 0.9900 .
C8 H8B 0.9900 .
C8A C9A 1.520(10) .
C8A H8AA 0.9900 .
C8A H8AB 0.9900 .
C9 C10 1.539(10) .
C9 H9A 0.9900 .
C9 H9B 0.9900 .
C9A C10A 1.515(11) .
C9A H9AA 0.9900 .
C9A H9AB 0.9900 .
C10A C11A 1.527(11) .
C10A H10A 0.9900 .
C10A H10B 0.9900 .
C10 C11 1.517(13) .
C10 H10C 0.9900 .
C10 H10D 0.9900 .
C11A H11A 0.9800 .
C11A H11B 0.9800 .
C11A H11C 0.9800 .
C11 H11D 0.9800 .
C11 H11E 0.9800 .
C11 H11F 0.9800 .
C12A C13A 1.509(9) .
C12A H12A 0.9900 .
C12A H12B 0.9900 .
C12 C13 1.517(9) .
C12 H12C 0.9900 .
C12 H12D 0.9900 .
C13A C14A 1.533(10) .
C13A H13A 0.9900 .
C13A H13B 0.9900 .
C13 C14 1.515(9) .
C13 H13C 0.9900 .
C13 H13D 0.9900 .
C14A C15A 1.531(10) .
C14A H14A 0.9900 .
C14A H14B 0.9900 .
C14 C15 1.506(12) .
C14 H14C 0.9900 .
C14 H14D 0.9900 .
C15A H15A 0.9800 .
C15A H15B 0.9800 .
C15A H15C 0.9800 .
C15 H15D 0.9800 .
C15 H15E 0.9800 .
C15 H15F 0.9800 .

loop_
_geom_hbond_atom_site_label_D
_geom_hbond_atom_site_label_H
_geom_hbond_atom_site_label_A
_geom_hbond_distance_DH
_geom_hbond_distance_HA
_geom_hbond_distance_DA
_geom_hbond_angle_DHA
_geom_hbond_site_symmetry_A
C3 H3A Cl4 0.95 2.73 3.596(6) 151.9 2_766
C3A H3AA Cl2 0.95 2.90 3.753(8) 150.2 2_756
C6 H6A Cl6 0.95 2.97 3.905(7) 168.4 1_556
C6A H6AA Cl3 0.95 2.83 3.769(9) 170.3 2_666
C8 H8A Se2 0.99 2.89 3.396(6) 112.9 .
C8 H8A Cl6 0.99 2.79 3.648(7) 144.8 1_656
C8 H8B Cl6 0.99 2.75 3.635(6) 149.7 2_766
C8A H8AB Se2 0.99 3.07 3.809(7) 132.6 .
C8A H8AB Cl5 0.99 2.99 3.813(8) 141.7 2_756
C9 H9B Se1 0.99 3.10 3.766(7) 126.0 .
C9A H9AA Se1 0.99 2.93 3.597(7) 125.6 .
C12A H12B Cl2 0.99 2.82 3.629(7) 139.8 2_766
C12 H12D Cl4 0.99 2.76 3.713(7) 162.5 2_756

loop_
_geom_torsion_atom_site_label_1
_geom_torsion_atom_site_label_2
_geom_torsion_atom_site_label_3
_geom_torsion_atom_site_label_4
_geom_torsion
C7 N2 C1 N1 -0.4(8)
C12 N2 C1 N1 179.7(6)
C7 N2 C1 Se2 175.6(5)
C12 N2 C1 Se2 -4.3(10)
C2 N1 C1 N2 0.7(8)
C8 N1 C1 N2 175.2(6)
C2 N1 C1 Se2 -175.2(5)
C8 N1 C1 Se2 -0.8(10)
C7A N2A C1A N1A 1.0(7)
C12A N2A C1A N1A -174.7(6)
C7A N2A C1A Se1 -175.9(5)
C12A N2A C1A Se1 8.5(9)
C2A N1A C1A N2A -0.3(7)
C8A N1A C1A N2A 179.2(6)
C2A N1A C1A Se1 176.5(5)
C8A N1A C1A Se1 -3.9(9)
C1 N1 C2 C7 -0.8(7)
C8 N1 C2 C7 -175.4(6)
C1 N1 C2 C3 178.6(7)
C8 N1 C2 C3 4.0(11)
C1A N1A C2A C3A 177.7(7)
C8A N1A C2A C3A -1.9(12)
C1A N1A C2A C7A -0.4(7)
C8A N1A C2A C7A -180.0(6)
C7 C2 C3 C4 0.2(10)
N1 C2 C3 C4 -179.1(7)
N1A C2A C3A C4A 179.8(7)
C7A C2A C3A C4A -2.3(11)
C2 C3 C4 C5 -0.8(11)
C2A C3A C4A C5A 1.7(11)
C3A C4A C5A C6A -0.4(12)
C3 C4 C5 C6 0.7(12)
C4 C5 C6 C7 0.0(11)
C4A C5A C6A C7A -0.3(11)
C1 N2 C7 C2 0.0(8)
C12 N2 C7 C2 179.9(6)
C1 N2 C7 C6 -179.4(7)
C12 N2 C7 C6 0.5(12)
C3 C2 C7 N2 -178.9(6)
N1 C2 C7 N2 0.5(7)
C3 C2 C7 C6 0.5(10)
N1 C2 C7 C6 179.9(6)
C5 C6 C7 N2 178.7(7)
C5 C6 C7 C2 -0.6(10)
C5A C6A C7A N2A 178.5(7)
C5A C6A C7A C2A -0.3(11)
C1A N2A C7A C6A 179.8(7)
C12A N2A C7A C6A -4.5(12)
C1A N2A C7A C2A -1.2(7)
C12A N2A C7A C2A 174.5(6)
N1A C2A C7A C6A -179.9(6)
C3A C2A C7A C6A 1.7(11)
N1A C2A C7A N2A 1.0(7)
C3A C2A C7A N2A -177.4(6)
C1 N1 C8 C9 110.6(8)
C2 N1 C8 C9 -75.9(8)
C1A N1A C8A C9A -69.0(8)
C2A N1A C8A C9A 110.5(7)
N1 C8 C9 C10 -171.8(5)
N1A C8A C9A C10A -58.5(8)
C8A C9A C10A C11A -179.3(7)
C8 C9 C10 C11 69.0(8)
C1A N2A C12A C13A -101.7(7)
C7A N2A C12A C13A 83.4(8)
C1 N2 C12 C13 -88.5(8)
C7 N2 C12 C13 91.6(8)
N2A C12A C13A C14A 179.1(6)
N2 C12 C13 C14 -176.3(6)
C12A C13A C14A C15A 175.4(6)
C12 C13 C14 C15 -178.1(8)
